data_4335496
loop_
_publ_author_name
'Haolin Yin'
'Andrew J. Lewis'
'Patrick Carroll'
'Eric J. Schelter'

_publ_section_title
;
 Electrophilic Ln(III) Cations Protected by C-F \\rightarrow Ln
 Interactions and Their Coordination Chemistry with Weak \s- and \p-Donors
;
_journal_name_full 'Inorganic Chemistry'
_journal_page_first 8234
_journal_page_last 8243
_journal_paper_doi 10.1021/ic401130e
_journal_volume 52
_journal_year 2013
_chemical_formula_sum 'C36 Ce F30 N3'
_chemical_formula_weight 1184.51
_space_group_IT_number 15
_symmetry_cell_setting monoclinic
_symmetry_Int_Tables_number 15
_symmetry_space_group_name_Hall '-C 2yc'
_symmetry_space_group_name_H-M 'C 1 2/c 1'
_atom_sites_solution_primary direct
_audit_creation_method SHELXL-97
_cell_angle_alpha 90.00
_cell_angle_beta 94.750(6)
_cell_angle_gamma 90.00
_cell_formula_units_Z 4
_cell_length_a 18.597(5)
_cell_length_b 9.345(2)
_cell_length_c 20.405(5)
_cell_measurement_temperature 143(1)
_cell_volume 3534.0(15)
_computing_data_collection 'Bruker APEX2'
_computing_data_reduction 'Bruker SAINT'
_computing_structure_refinement 'SHELXL-97 (Sheldrick, 2008)'
_computing_structure_solution 'SHELXS-97 (Sheldrick, 2008)'
_diffrn_ambient_temperature 143(1)
_diffrn_measured_fraction_theta_full 0.998
_diffrn_measured_fraction_theta_max 0.998
_diffrn_measurement_device 'CCD Area Detector'
_diffrn_measurement_device_type 'Bruker APEXII'
_diffrn_measurement_method 'phi and omega scans'
_diffrn_radiation_monochromator graphite
_diffrn_radiation_source 'sealed tube'
_diffrn_radiation_type MoK\a
_diffrn_radiation_wavelength 0.71073
_diffrn_reflns_av_R_equivalents 0.0217
_diffrn_reflns_av_sigmaI/netI 0.0098
_diffrn_reflns_limit_h_max 24
_diffrn_reflns_limit_h_min -24
_diffrn_reflns_limit_k_max 8
_diffrn_reflns_limit_k_min -12
_diffrn_reflns_limit_l_max 26
_diffrn_reflns_limit_l_min -26
_diffrn_reflns_number 41188
_diffrn_reflns_theta_full 27.63
_diffrn_reflns_theta_max 27.63
_diffrn_reflns_theta_min 2.00
_exptl_absorpt_coefficient_mu 1.485
_exptl_absorpt_correction_T_max 0.7456
_exptl_absorpt_correction_T_min 0.6004
_exptl_absorpt_correction_type multi-scan
_exptl_absorpt_process_details '(SADABS; Sheldrick, 2007)'
_exptl_crystal_density_diffrn 2.226
_exptl_crystal_F_000 2260
_exptl_crystal_size_max 0.12
_exptl_crystal_size_mid 0.12
_exptl_crystal_size_min 0.05
_refine_diff_density_max 0.536
_refine_diff_density_min -0.754
_refine_diff_density_rms 0.101
_refine_ls_extinction_method none
_refine_ls_goodness_of_fit_ref 1.126
_refine_ls_matrix_type full
_refine_ls_number_parameters 318
_refine_ls_number_reflns 4115
_refine_ls_number_restraints 0
_refine_ls_restrained_S_all 1.126
_refine_ls_R_factor_all 0.0275
_refine_ls_R_factor_gt 0.0262
_refine_ls_shift/su_max 0.000
_refine_ls_shift/su_mean 0.000
_refine_ls_structure_factor_coef Fsqd
_refine_ls_weighting_details 'calc w=1/[\s^2^(Fo^2^)+(0.0334P)^2^+17.6975P] where P=(Fo^2^+2Fc^2^)/3'
_refine_ls_weighting_scheme calc
_refine_ls_wR_factor_gt 0.0757
_refine_ls_wR_factor_ref 0.0770
_reflns_number_gt 3988
_reflns_number_total 4115
_reflns_threshold_expression >2sigma(I)
_cod_data_source_file ic401130e_si_002_1.cif
_cod_data_source_block UP4312(1-Ce)
_cod_original_sg_symbol_H-M 'C 2/c '
_cod_database_code 4335496

loop_
_symmetry_equiv_pos_as_xyz
'x, y, z'
'-x, y, -z+1/2'
'x+1/2, y+1/2, z'
'-x+1/2, y+1/2, -z+1/2'
'-x, -y, -z'
'x, -y, z-1/2'
'-x+1/2, -y+1/2, -z'
'x+1/2, -y+1/2, z-1/2'

loop_
_atom_site_label
_atom_site_type_symbol
_atom_site_fract_x
_atom_site_fract_y
_atom_site_fract_z
_atom_site_U_iso_or_equiv
_atom_site_adp_type
_atom_site_occupancy
_atom_site_symmetry_multiplicity
_atom_site_calc_flag
_atom_site_refinement_flags
Ce1 Ce 0.5000 0.66515(2) 0.2500 0.01655(7) Uani 1 2 d S
N1 N 0.61436(11) 0.5578(2) 0.22732(11) 0.0181(4) Uani 1 1 d .
N2 N 0.5000 0.9226(3) 0.2500 0.0182(6) Uani 1 2 d S
C1 C 0.67519(13) 0.5514(3) 0.27183(13) 0.0173(5) Uani 1 1 d .
C2 C 0.67618(13) 0.6378(3) 0.32717(13) 0.0179(5) Uani 1 1 d .
C3 C 0.73271(15) 0.6472(3) 0.37510(13) 0.0231(5) Uani 1 1 d .
C4 C 0.79268(15) 0.5626(4) 0.36927(15) 0.0299(6) Uani 1 1 d .
C5 C 0.79293(15) 0.4700(4) 0.31708(17) 0.0311(7) Uani 1 1 d .
C6 C 0.73542(15) 0.4628(3) 0.27004(15) 0.0257(6) Uani 1 1 d .
C7 C 0.61879(13) 0.5188(3) 0.16203(13) 0.0181(5) Uani 1 1 d .
C8 C 0.55771(14) 0.4593(3) 0.12868(13) 0.0191(5) Uani 1 1 d .
C9 C 0.55340(15) 0.4177(3) 0.06373(13) 0.0226(5) Uani 1 1 d .
C10 C 0.61201(17) 0.4400(3) 0.02754(14) 0.0279(6) Uani 1 1 d .
C11 C 0.67278(16) 0.5041(4) 0.05718(15) 0.0285(6) Uani 1 1 d .
C12 C 0.67606(15) 0.5440(3) 0.12271(14) 0.0250(6) Uani 1 1 d .
C13 C 0.52685(13) 0.9935(3) 0.30632(12) 0.0166(5) Uani 1 1 d .
C14 C 0.52185(13) 0.9259(3) 0.36659(12) 0.0166(5) Uani 1 1 d .
C15 C 0.55355(14) 0.9745(3) 0.42580(12) 0.0199(5) Uani 1 1 d .
C16 C 0.59112(15) 1.1020(3) 0.42701(14) 0.0232(5) Uani 1 1 d .
C17 C 0.59766(15) 1.1741(3) 0.36879(15) 0.0218(5) Uani 1 1 d .
C18 C 0.56655(14) 1.1210(3) 0.30987(13) 0.0205(5) Uani 1 1 d .
F1 F 0.61667(8) 0.72192(18) 0.33214(8) 0.0240(3) Uani 1 1 d .
F2 F 0.73011(10) 0.7400(2) 0.42453(9) 0.0345(4) Uani 1 1 d .
F3 F 0.84962(11) 0.5717(3) 0.41357(11) 0.0471(6) Uani 1 1 d .
F4 F 0.85014(11) 0.3833(3) 0.31154(12) 0.0499(6) Uani 1 1 d .
F5 F 0.73772(11) 0.3648(2) 0.22191(10) 0.0387(5) Uani 1 1 d .
F6 F 0.49717(8) 0.44675(19) 0.16272(8) 0.0240(3) Uani 1 1 d .
F7 F 0.49292(10) 0.3593(2) 0.03553(8) 0.0297(4) Uani 1 1 d .
F8 F 0.60768(11) 0.4046(2) -0.03631(9) 0.0390(5) Uani 1 1 d .
F9 F 0.72894(11) 0.5309(3) 0.02201(10) 0.0431(5) Uani 1 1 d .
F10 F 0.73571(9) 0.6102(2) 0.14866(9) 0.0350(4) Uani 1 1 d .
F11 F 0.48775(8) 0.79495(16) 0.36546(7) 0.0186(3) Uani 1 1 d .
F12 F 0.54796(10) 0.89896(19) 0.48076(8) 0.0283(4) Uani 1 1 d .
F13 F 0.62104(11) 1.1550(2) 0.48382(9) 0.0333(4) Uani 1 1 d .
F14 F 0.63498(10) 1.29689(19) 0.36939(10) 0.0309(4) Uani 1 1 d .
F15 F 0.57751(10) 1.19233(19) 0.25418(8) 0.0278(4) Uani 1 1 d .

loop_
_atom_site_aniso_label
_atom_site_aniso_U_11
_atom_site_aniso_U_22
_atom_site_aniso_U_33
_atom_site_aniso_U_23
_atom_site_aniso_U_13
_atom_site_aniso_U_12
Ce1 0.01352(10) 0.01693(11) 0.01906(11) 0.000 0.00044(7) 0.000
N1 0.0142(9) 0.0214(11) 0.0186(10) -0.0032(8) 0.0010(8) 0.0003(8)
N2 0.0223(15) 0.0162(14) 0.0158(14) 0.000 -0.0002(11) 0.000
C1 0.0136(11) 0.0170(12) 0.0214(12) 0.0011(9) 0.0037(9) -0.0006(9)
C2 0.0133(11) 0.0198(12) 0.0206(12) 0.0023(10) 0.0021(9) 0.0014(9)
C3 0.0236(13) 0.0261(14) 0.0190(12) 0.0029(10) -0.0015(10) -0.0052(11)
C4 0.0175(12) 0.0403(17) 0.0304(15) 0.0099(13) -0.0071(11) -0.0017(12)
C5 0.0154(12) 0.0360(17) 0.0418(17) 0.0080(14) 0.0022(11) 0.0102(12)
C6 0.0215(13) 0.0264(14) 0.0295(14) -0.0020(11) 0.0038(11) 0.0064(11)
C7 0.0162(11) 0.0172(12) 0.0212(12) -0.0012(9) 0.0034(9) 0.0010(9)
C8 0.0184(12) 0.0204(12) 0.0189(12) -0.0029(10) 0.0045(9) 0.0000(10)
C9 0.0256(13) 0.0214(13) 0.0206(12) -0.0032(10) 0.0003(10) 0.0020(10)
C10 0.0347(15) 0.0321(15) 0.0177(12) -0.0008(11) 0.0067(11) 0.0072(12)
C11 0.0260(14) 0.0350(16) 0.0265(14) 0.0051(12) 0.0131(11) 0.0036(12)
C12 0.0183(12) 0.0291(15) 0.0282(14) -0.0006(11) 0.0061(10) -0.0023(11)
C13 0.0171(11) 0.0144(11) 0.0181(11) -0.0006(9) 0.0008(9) 0.0015(9)
C14 0.0171(11) 0.0138(11) 0.0189(11) -0.0006(9) 0.0020(9) 0.0005(9)
C15 0.0217(12) 0.0215(13) 0.0162(11) 0.0004(10) 0.0002(9) 0.0048(10)
C16 0.0235(13) 0.0215(13) 0.0233(13) -0.0064(10) -0.0063(10) 0.0031(10)
C17 0.0187(12) 0.0159(12) 0.0304(14) -0.0028(10) -0.0011(10) -0.0011(9)
C18 0.0206(12) 0.0193(12) 0.0216(12) 0.0018(10) 0.0020(9) -0.0009(10)
F1 0.0214(8) 0.0272(9) 0.0230(8) -0.0065(7) -0.0004(6) 0.0077(7)
F2 0.0376(10) 0.0402(11) 0.0244(9) -0.0072(8) -0.0058(7) -0.0070(8)
F3 0.0267(9) 0.0675(15) 0.0435(11) 0.0101(11) -0.0194(8) -0.0003(10)
F4 0.0244(10) 0.0600(14) 0.0641(14) 0.0023(12) -0.0031(9) 0.0251(10)
F5 0.0365(10) 0.0356(10) 0.0437(11) -0.0140(9) 0.0020(8) 0.0178(8)
F6 0.0176(7) 0.0313(9) 0.0237(8) -0.0087(7) 0.0053(6) -0.0077(6)
F7 0.0324(9) 0.0321(9) 0.0237(8) -0.0084(7) -0.0029(7) -0.0035(7)
F8 0.0478(12) 0.0524(13) 0.0178(8) -0.0051(8) 0.0084(8) 0.0059(10)
F9 0.0359(10) 0.0627(14) 0.0339(10) 0.0026(10) 0.0217(8) -0.0024(10)
F10 0.0197(8) 0.0484(12) 0.0378(10) -0.0030(9) 0.0080(7) -0.0106(8)
F11 0.0200(7) 0.0164(7) 0.0195(7) 0.0014(6) 0.0024(6) -0.0023(6)
F12 0.0395(10) 0.0286(9) 0.0160(7) 0.0026(7) -0.0022(7) 0.0030(7)
F13 0.0400(10) 0.0307(10) 0.0263(9) -0.0083(7) -0.0141(8) 0.0004(8)
F14 0.0287(9) 0.0201(8) 0.0424(10) -0.0025(7) -0.0054(8) -0.0079(7)
F15 0.0324(9) 0.0253(8) 0.0257(8) 0.0068(7) 0.0031(7) -0.0080(7)

loop_
_atom_type_symbol
_atom_type_description
_atom_type_scat_dispersion_real
_atom_type_scat_dispersion_imag
_atom_type_scat_source
C C 0.0033 0.0016 'International Tables Vol C Tables 4.2.6.8 and 6.1.1.4'
N N 0.0061 0.0033 'International Tables Vol C Tables 4.2.6.8 and 6.1.1.4'
F F 0.0171 0.0103 'International Tables Vol C Tables 4.2.6.8 and 6.1.1.4'
Ce Ce -0.2486 2.6331 'International Tables Vol C Tables 4.2.6.8 and 6.1.1.4'

loop_
_geom_angle_atom_site_label_1
_geom_angle_atom_site_label_2
_geom_angle_atom_site_label_3
_geom_angle
_geom_angle_site_symmetry_1
_geom_angle_site_symmetry_3
N2 Ce1 N1 114.38(5) . 2_655
N2 Ce1 N1 114.38(5) . .
N1 Ce1 N1 131.24(11) 2_655 .
N2 Ce1 F11 63.05(3) . .
N1 Ce1 F11 83.10(6) 2_655 .
N1 Ce1 F11 119.63(6) . .
N2 Ce1 F11 63.05(3) . 2_655
N1 Ce1 F11 119.63(6) 2_655 2_655
N1 Ce1 F11 83.10(6) . 2_655
F11 Ce1 F11 126.10(7) . 2_655
N2 Ce1 F1 78.59(4) . .
N1 Ce1 F1 129.64(6) 2_655 .
N1 Ce1 F1 61.66(6) . .
F11 Ce1 F1 58.92(5) . .
F11 Ce1 F1 109.69(5) 2_655 .
N2 Ce1 F1 78.59(4) . 2_655
N1 Ce1 F1 61.66(6) 2_655 2_655
N1 Ce1 F1 129.64(6) . 2_655
F11 Ce1 F1 109.69(5) . 2_655
F11 Ce1 F1 58.92(5) 2_655 2_655
F1 Ce1 F1 157.19(7) . 2_655
N2 Ce1 F6 138.95(4) . .
N1 Ce1 F6 81.04(6) 2_655 .
N1 Ce1 F6 62.16(6) . .
F11 Ce1 F6 157.31(5) . .
F11 Ce1 F6 76.17(5) 2_655 .
F1 Ce1 F6 122.07(5) . .
F1 Ce1 F6 76.55(5) 2_655 .
N2 Ce1 F6 138.95(4) . 2_655
N1 Ce1 F6 62.16(6) 2_655 2_655
N1 Ce1 F6 81.04(6) . 2_655
F11 Ce1 F6 76.17(5) . 2_655
F11 Ce1 F6 157.31(5) 2_655 2_655
F1 Ce1 F6 76.55(5) . 2_655
F1 Ce1 F6 122.07(5) 2_655 2_655
F6 Ce1 F6 82.10(8) . 2_655
C7 N1 C1 120.3(2) . .
C7 N1 Ce1 114.38(16) . .
C1 N1 Ce1 124.75(16) . .
C13 N2 C13 122.7(3) . 2_655
C13 N2 Ce1 118.64(15) . .
C13 N2 Ce1 118.64(15) 2_655 .
C2 C1 N1 117.5(2) . .
C2 C1 C6 114.2(2) . .
N1 C1 C6 128.2(2) . .
F1 C2 C3 119.0(2) . .
F1 C2 C1 116.0(2) . .
C3 C2 C1 125.0(2) . .
F2 C3 C2 120.3(3) . .
F2 C3 C4 121.2(3) . .
C2 C3 C4 118.4(3) . .
F3 C4 C5 120.8(3) . .
F3 C4 C3 120.4(3) . .
C5 C4 C3 118.9(3) . .
F4 C5 C4 119.8(3) . .
F4 C5 C6 119.0(3) . .
C4 C5 C6 121.3(3) . .
F5 C6 C5 118.1(3) . .
F5 C6 C1 119.8(3) . .
C5 C6 C1 122.1(3) . .
N1 C7 C8 117.6(2) . .
N1 C7 C12 127.7(2) . .
C8 C7 C12 114.5(2) . .
F6 C8 C9 118.5(2) . .
F6 C8 C7 117.2(2) . .
C9 C8 C7 124.3(2) . .
F7 C9 C8 120.6(2) . .
F7 C9 C10 120.3(3) . .
C8 C9 C10 119.1(3) . .
F8 C10 C11 121.1(3) . .
F8 C10 C9 119.7(3) . .
C11 C10 C9 119.1(3) . .
F9 C11 C10 119.7(3) . .
F9 C11 C12 119.6(3) . .
C10 C11 C12 120.7(3) . .
F10 C12 C11 118.3(2) . .
F10 C12 C7 119.6(3) . .
C11 C12 C7 122.1(3) . .
N2 C13 C14 118.0(2) . .
N2 C13 C18 127.1(2) . .
C14 C13 C18 114.5(2) . .
C15 C14 F11 118.1(2) . .
C15 C14 C13 124.7(2) . .
F11 C14 C13 116.9(2) . .
F12 C15 C14 120.3(2) . .
F12 C15 C16 121.0(2) . .
C14 C15 C16 118.7(2) . .
F13 C16 C17 120.4(3) . .
F13 C16 C15 120.5(3) . .
C17 C16 C15 119.1(2) . .
F14 C17 C16 119.5(3) . .
F14 C17 C18 119.6(3) . .
C16 C17 C18 120.9(3) . .
F15 C18 C17 118.3(2) . .
F15 C18 C13 119.5(2) . .
C17 C18 C13 122.1(2) . .
C2 F1 Ce1 117.22(14) . .
C8 F6 Ce1 107.20(14) . .
C14 F11 Ce1 110.16(13) . .

loop_
_geom_bond_atom_site_label_1
_geom_bond_atom_site_label_2
_geom_bond_distance
_geom_bond_site_symmetry_2
Ce1 N2 2.406(3) .
Ce1 N1 2.430(2) 2_655
Ce1 N1 2.430(2) .
Ce1 F11 2.6764(16) .
Ce1 F11 2.6764(16) 2_655
Ce1 F1 2.6825(17) .
Ce1 F1 2.6825(17) 2_655
Ce1 F6 2.7064(17) .
Ce1 F6 2.7064(17) 2_655
N1 C7 1.390(3) .
N1 C1 1.392(3) .
N2 C13 1.384(3) .
N2 C13 1.384(3) 2_655
C1 C2 1.387(4) .
C1 C6 1.396(4) .
C2 F1 1.368(3) .
C2 C3 1.378(4) .
C3 F2 1.334(3) .
C3 C4 1.381(4) .
C4 F3 1.337(3) .
C4 C5 1.372(5) .
C5 F4 1.349(3) .
C5 C6 1.378(4) .
C6 F5 1.346(3) .
C7 C8 1.391(4) .
C7 C12 1.405(4) .
C8 F6 1.376(3) .
C8 C9 1.377(4) .
C9 F7 1.337(3) .
C9 C10 1.382(4) .
C10 F8 1.340(3) .
C10 C11 1.375(5) .
C11 F9 1.339(3) .
C11 C12 1.385(4) .
C12 F10 1.340(3) .
C13 C14 1.393(3) .
C13 C18 1.400(4) .
C14 C15 1.377(4) .
C14 F11 1.377(3) .
C15 F12 1.337(3) .
C15 C16 1.380(4) .
C16 F13 1.338(3) .
C16 C17 1.380(4) .
C17 F14 1.341(3) .
C17 C18 1.382(4) .
C18 F15 1.347(3) .
